data_7238563
loop_
_publ_author_name
'Guin, Srimanta'
'Rout, Saroj Kumar'
'Ghosh, Tuhin'
'Khatun, Nilufa'
'Patel, Bhisma K.'

_publ_section_title
;
 A one pot synthesis of [1,3,4]-oxadiazoles mediated by molecular iodine
;
_journal_issue 8
_journal_name_full 'RSC Advances'
_journal_page_first 3180
_journal_paper_doi 10.1039/c2ra00044j
_journal_volume 2
_journal_year 2012
_chemical_formula_sum 'C9 H9 N3 O2'
_chemical_formula_weight 191.19
_space_group_IT_number 2
_space_group_name_Hall '-P 1'
_space_group_name_H-M_alt 'P -1'
_symmetry_cell_setting triclinic
_symmetry_space_group_name_H-M 'P -1'
_atom_sites_solution_hydrogens geom
_atom_sites_solution_primary direct
_atom_sites_solution_secondary difmap
_audit_creation_method SHELXL-97
_cell_angle_alpha 84.312(6)
_cell_angle_beta 86.837(6)
_cell_angle_gamma 76.573(7)
_cell_formula_units_Z 4
_cell_length_a 8.2269(8)
_cell_length_b 10.1265(11)
_cell_length_c 11.1995(11)
_cell_measurement_reflns_used 4450
_cell_measurement_temperature 298(2)
_cell_measurement_theta_max 28.480
_cell_measurement_theta_min 2.50
_cell_volume 902.56(16)
_computing_cell_refinement 'Bruker SMART'
_computing_data_collection 'Bruker SMART'
_computing_data_reduction 'Bruker SAINT'
_computing_molecular_graphics 'Bruker SHELXTL'
_computing_publication_material 'Bruker SHELXTL'
_computing_structure_refinement 'SHELXL-97 (Sheldrick, 1997)'
_computing_structure_solution 'SHELXS-97 (Sheldrick, 1990)'
_diffrn_ambient_temperature 298(2)
_diffrn_measured_fraction_theta_full 0.989
_diffrn_measured_fraction_theta_max 0.989
_diffrn_radiation_monochromator graphite
_diffrn_radiation_source 'fine-focus sealed tube'
_diffrn_radiation_type MoK\a
_diffrn_radiation_wavelength 0.71073
_diffrn_reflns_av_R_equivalents 0.0860
_diffrn_reflns_av_sigmaI/netI 0.0624
_diffrn_reflns_limit_h_max 10
_diffrn_reflns_limit_h_min -10
_diffrn_reflns_limit_k_max 13
_diffrn_reflns_limit_k_min -13
_diffrn_reflns_limit_l_max 15
_diffrn_reflns_limit_l_min -14
_diffrn_reflns_number 12792
_diffrn_reflns_theta_full 28.48
_diffrn_reflns_theta_max 28.48
_diffrn_reflns_theta_min 2.08
_exptl_absorpt_coefficient_mu 0.103
_exptl_absorpt_correction_T_max 0.972
_exptl_absorpt_correction_T_min 0.962
_exptl_absorpt_correction_type multi-scan
_exptl_absorpt_process_details 'SADABS (Sheldrick, 1997)'
_exptl_crystal_density_diffrn 1.407
_exptl_crystal_density_method 'not measured'
_exptl_crystal_F_000 400
_exptl_crystal_size_max 0.38
_exptl_crystal_size_mid 0.32
_exptl_crystal_size_min 0.28
_refine_diff_density_max 0.529
_refine_diff_density_min -0.600
_refine_diff_density_rms 0.077
_refine_ls_extinction_method none
_refine_ls_goodness_of_fit_ref 1.093
_refine_ls_matrix_type full
_refine_ls_number_parameters 263
_refine_ls_number_reflns 4312
_refine_ls_number_restraints 0
_refine_ls_restrained_S_all 1.093
_refine_ls_R_factor_all 0.1067
_refine_ls_R_factor_gt 0.0782
_refine_ls_shift/su_max 0.000
_refine_ls_shift/su_mean 0.000
_refine_ls_structure_factor_coef Fsqd
_refine_ls_weighting_details 'calc w=1/[\s^2^(Fo^2^)+(0.1554P)^2^+0.1646P] where P=(Fo^2^+2Fc^2^)/3'
_refine_ls_weighting_scheme calc
_refine_ls_wR_factor_gt 0.2253
_refine_ls_wR_factor_ref 0.2489
_reflns_number_gt 2747
_reflns_number_total 4510
_reflns_threshold_expression >2sigma(I)
_cod_data_source_file c2ra00044j.txt
_cod_data_source_block 4a
_cod_depositor_comments
;
The following automatic conversions were performed:

data item '_symmetry_cell_setting' value 'Triclinic' was changed to
'triclinic' in accordance with the
/home/saulius/struct/COD-crude-data/automatic-downloads/DataCite-retrospective/RSC/depositions/lib/dictionaries/cif_core.dic
dictionary named 'cif_core.dic' version 2.4.2 last updated on
2011-04-26.

Automatic conversion script
Id: cif_fix_values 6909 2019-04-08 15:41:33Z antanas 
;
_cod_original_sg_symbol_H-M 'P-1 '
_cod_database_code 7238563

loop_
_symmetry_equiv_pos_as_xyz
'x, y, z'
'-x, -y, -z'

loop_
_atom_site_label
_atom_site_type_symbol
_atom_site_fract_x
_atom_site_fract_y
_atom_site_fract_z
_atom_site_U_iso_or_equiv
_atom_site_adp_type
_atom_site_occupancy
_atom_site_symmetry_multiplicity
_atom_site_calc_flag
_atom_site_refinement_flags
C1 C 0.8667(3) 0.7095(3) 0.9722(2) 0.0385(6) Uani 1 1 d .
C7 C 1.1578(3) 0.6174(3) 0.9056(2) 0.0374(6) Uani 1 1 d .
C4 C 0.5248(3) 0.8165(3) 0.9464(2) 0.0433(6) Uani 1 1 d .
C2 C 0.7610(4) 0.7376(3) 1.0713(2) 0.0455(7) Uani 1 1 d .
H2 H 0.8050 0.7212 1.1475 0.055 Uiso 1 1 calc R
C6 C 0.7987(4) 0.7372(3) 0.8590(2) 0.0478(7) Uani 1 1 d .
H6 H 0.8675 0.7198 0.7910 0.057 Uiso 1 1 calc R
C8 C 1.4057(4) 0.5393(3) 0.8397(2) 0.0503(7) Uani 1 1 d .
H8 H 1.5201 0.5015 0.8361 0.060 Uiso 1 1 calc R
C5 C 0.6300(4) 0.7903(3) 0.8473(3) 0.0522(8) Uani 1 1 d .
H5 H 0.5862 0.8088 0.7711 0.063 Uiso 1 1 calc R
C3 C 0.5920(4) 0.7894(3) 1.0596(2) 0.0479(7) Uani 1 1 d .
H3 H 0.5227 0.8063 1.1275 0.058 Uiso 1 1 calc R
C9 C 0.2478(4) 0.9042(3) 1.0236(3) 0.0581(8) Uani 1 1 d .
H9A H 0.2506 0.8253 1.0792 0.087 Uiso 1 1 calc R
H9B H 0.1361 0.9391 0.9964 0.087 Uiso 1 1 calc R
H9C H 0.2824 0.9728 1.0627 0.087 Uiso 1 1 calc R
O1 O 1.3157(2) 0.5659(2) 0.94518(15) 0.0445(5) Uani 1 1 d .
O2 O 0.3584(3) 0.8676(2) 0.92326(19) 0.0567(6) Uani 1 1 d .
N1 N 1.0393(3) 0.6542(2) 0.9906(2) 0.0416(6) Uani 1 1 d .
N3 N 1.1505(3) 0.6233(3) 0.78946(19) 0.0483(6) Uani 1 1 d .
N2 N 1.3178(3) 0.5713(3) 0.7490(2) 0.0537(7) Uani 1 1 d .
C10 C 0.4808(4) 0.7462(3) 0.4687(2) 0.0422(6) Uani 1 1 d .
C13 C 0.7558(4) 0.8631(3) 0.4324(3) 0.0501(7) Uani 1 1 d .
C15 C 0.6142(4) 0.7060(3) 0.5438(2) 0.0486(7) Uani 1 1 d .
H15 H 0.6128 0.6390 0.6067 0.058 Uiso 1 1 calc R
C11 C 0.4845(4) 0.8480(3) 0.3763(3) 0.0527(8) Uani 1 1 d .
H11 H 0.3938 0.8779 0.3267 0.063 Uiso 1 1 calc R
C14 C 0.7496(4) 0.7652(3) 0.5255(3) 0.0525(8) Uani 1 1 d .
H14 H 0.8383 0.7383 0.5773 0.063 Uiso 1 1 calc R
C12 C 0.6234(4) 0.9052(3) 0.3576(3) 0.0532(8) Uani 1 1 d .
H12 H 0.6264 0.9718 0.2946 0.064 Uiso 1 1 calc R
C16 C 0.2493(3) 0.6577(3) 0.4064(2) 0.0415(6) Uani 1 1 d .
C17 C 0.1283(3) 0.6282(3) 0.2499(2) 0.0412(6) Uani 1 1 d .
H17 H 0.1010 0.6290 0.1703 0.049 Uiso 1 1 calc R
C18 C 0.9125(6) 1.0141(5) 0.3292(4) 0.0861(13) Uani 1 1 d .
H18A H 0.9053 0.9814 0.2525 0.129 Uiso 1 1 calc R
H18B H 1.0176 1.0390 0.3332 0.129 Uiso 1 1 calc R
H18C H 0.8228 1.0923 0.3393 0.129 Uiso 1 1 calc R
N4 N 0.3420(3) 0.6839(3) 0.4919(2) 0.0545(7) Uani 1 1 d .
N7 N 0.1236(3) 0.5958(2) 0.44629(16) 0.0346(5) Uani 1 1 d .
O4 O 0.2581(3) 0.6804(3) 0.2908(2) 0.0697(7) Uani 1 1 d .
N6 N 0.0558(4) 0.5800(4) 0.3407(3) 0.0725(9) Uani 1 1 d .
O3 O 0.9003(3) 0.9104(3) 0.4212(2) 0.0711(7) Uani 1 1 d .
H4N H 0.334(4) 0.640(3) 0.569(3) 0.048(8) Uiso 1 1 d .
H1N H 1.055(3) 0.637(3) 1.058(2) 0.030(7) Uiso 1 1 d .

loop_
_atom_site_aniso_label
_atom_site_aniso_U_11
_atom_site_aniso_U_22
_atom_site_aniso_U_33
_atom_site_aniso_U_23
_atom_site_aniso_U_13
_atom_site_aniso_U_12
C1 0.0438(14) 0.0369(13) 0.0368(13) -0.0053(10) -0.0034(11) -0.0120(11)
C7 0.0404(14) 0.0394(13) 0.0352(12) -0.0025(10) -0.0040(10) -0.0145(11)
C4 0.0416(15) 0.0403(14) 0.0484(15) -0.0076(11) -0.0071(12) -0.0077(11)
C2 0.0509(16) 0.0549(16) 0.0310(12) -0.0050(11) -0.0055(11) -0.0111(13)
C6 0.0483(16) 0.0580(17) 0.0349(13) -0.0108(12) -0.0042(12) -0.0038(13)
C8 0.0444(15) 0.0657(19) 0.0406(15) -0.0038(13) 0.0011(12) -0.0134(14)
C5 0.0558(18) 0.0593(18) 0.0389(14) -0.0116(12) -0.0113(13) -0.0029(14)
C3 0.0492(16) 0.0536(16) 0.0404(14) -0.0077(12) 0.0043(12) -0.0103(13)
C9 0.0450(17) 0.0550(18) 0.074(2) -0.0109(15) 0.0010(15) -0.0093(14)
O1 0.0428(11) 0.0562(12) 0.0350(9) -0.0041(8) -0.0022(8) -0.0125(9)
O2 0.0449(12) 0.0635(13) 0.0582(13) -0.0086(10) -0.0071(10) -0.0028(10)
N1 0.0445(13) 0.0535(14) 0.0281(11) -0.0056(9) -0.0058(10) -0.0117(10)
N3 0.0463(14) 0.0642(16) 0.0351(12) -0.0057(10) -0.0014(10) -0.0134(12)
N2 0.0537(15) 0.0694(17) 0.0381(13) -0.0054(11) 0.0055(11) -0.0157(13)
C10 0.0435(14) 0.0515(15) 0.0330(12) -0.0081(11) 0.0018(11) -0.0126(12)
C13 0.0559(18) 0.0516(17) 0.0454(15) -0.0098(12) -0.0011(13) -0.0154(14)
C15 0.0526(17) 0.0565(17) 0.0357(13) -0.0043(12) -0.0015(12) -0.0098(14)
C11 0.0508(17) 0.0618(19) 0.0450(15) 0.0049(13) -0.0117(13) -0.0134(14)
C14 0.0504(17) 0.0644(19) 0.0416(15) -0.0025(13) -0.0076(12) -0.0106(14)
C12 0.0650(19) 0.0523(17) 0.0445(15) 0.0025(12) -0.0078(14) -0.0194(15)
C16 0.0435(14) 0.0485(15) 0.0318(12) -0.0058(10) -0.0016(10) -0.0084(12)
C17 0.0473(15) 0.0590(16) 0.0216(11) -0.0031(10) -0.0039(10) -0.0205(13)
C18 0.090(3) 0.088(3) 0.091(3) 0.019(2) -0.009(2) -0.051(3)
N4 0.0578(16) 0.0759(18) 0.0333(12) 0.0003(11) -0.0054(11) -0.0238(13)
N7 0.0354(11) 0.0483(12) 0.0228(9) -0.0006(8) -0.0011(8) -0.0160(9)
O4 0.0737(16) 0.0880(18) 0.0511(13) -0.0058(12) -0.0025(11) -0.0260(14)
N6 0.078(2) 0.083(2) 0.0583(17) -0.0062(15) -0.0156(15) -0.0193(17)
O3 0.0661(15) 0.0862(18) 0.0693(15) 0.0090(13) -0.0143(12) -0.0382(14)

loop_
_atom_type_symbol
_atom_type_description
_atom_type_scat_dispersion_real
_atom_type_scat_dispersion_imag
_atom_type_scat_source
C C 0.0033 0.0016 'International Tables Vol C Tables 4.2.6.8 and 6.1.1.4'
H H 0.0000 0.0000 'International Tables Vol C Tables 4.2.6.8 and 6.1.1.4'
N N 0.0061 0.0033 'International Tables Vol C Tables 4.2.6.8 and 6.1.1.4'
O O 0.0106 0.0060 'International Tables Vol C Tables 4.2.6.8 and 6.1.1.4'

loop_
_geom_angle_atom_site_label_1
_geom_angle_atom_site_label_2
_geom_angle_atom_site_label_3
_geom_angle
C2 C1 C6 118.3(3)
C2 C1 N1 118.6(2)
C6 C1 N1 123.1(3)
N3 C7 N1 131.4(2)
N3 C7 O1 112.8(2)
N1 C7 O1 115.8(2)
C5 C4 O2 115.8(2)
C5 C4 C3 118.8(3)
O2 C4 C3 125.3(3)
C3 C2 C1 121.4(2)
C5 C6 C1 120.2(3)
N2 C8 O1 113.0(3)
C4 C5 C6 121.2(3)
C2 C3 C4 120.0(3)
C7 O1 C8 102.0(2)
C4 O2 C9 117.1(2)
C7 N1 C1 126.5(2)
C7 N3 N2 104.7(2)
C8 N2 N3 107.5(2)
C15 C10 C11 119.0(3)
C15 C10 N4 118.2(2)
C11 C10 N4 122.7(2)
C14 C13 C12 119.5(3)
C14 C13 O3 115.6(3)
C12 C13 O3 124.9(3)
C10 C15 C14 120.0(3)
C12 C11 C10 120.4(3)
C13 C14 C15 121.2(3)
C13 C12 C11 119.8(3)
O4 C16 N4 131.2(3)
O4 C16 N7 113.3(2)
N4 C16 N7 115.5(2)
N6 C17 O4 107.8(2)
C16 N4 C10 124.2(2)
C16 N7 N6 102.0(2)
C16 O4 C17 104.6(2)
C17 N6 N7 112.2(3)
C13 O3 C18 118.3(3)

loop_
_geom_bond_atom_site_label_1
_geom_bond_atom_site_label_2
_geom_bond_distance
C1 C2 1.382(4)
C1 C6 1.391(4)
C1 N1 1.418(4)
C7 N3 1.300(3)
C7 N1 1.340(4)
C7 O1 1.364(3)
C4 C5 1.377(4)
C4 O2 1.376(3)
C4 C3 1.388(4)
C2 C3 1.377(4)
C6 C5 1.375(4)
C8 N2 1.252(4)
C8 O1 1.375(3)
C9 O2 1.429(4)
N3 N2 1.422(4)
C10 C15 1.379(4)
C10 C11 1.390(4)
C10 N4 1.428(4)
C13 C14 1.373(4)
C13 C12 1.373(4)
C13 O3 1.376(4)
C15 C14 1.379(4)
C11 C12 1.394(4)
C16 O4 1.293(3)
C16 N4 1.340(3)
C16 N7 1.363(3)
C17 N6 1.265(4)
C17 O4 1.413(4)
C18 O3 1.413(4)
N7 N6 1.374(3)
